data_4125998
loop_
_publ_author_name
'Yang, Jingjing'
'Zhang, Yue-Biao'
'Liu, Qi'
'Trickett, Christopher A.'
'Guti\'errez-Puebla, Enrique'
'Monge, M \'Angeles'
'Cong, Hengjiang'
'Aldossary, Abdulrahman'
'Deng, Hexiang'
'Yaghi, Omar M.'

_publ_section_title
;
 Principles of Designing Extra-Large Pore Openings and Cages in Zeolitic
 Imidazolate Frameworks.
;
_journal_issue 18
_journal_name_full 'Journal of the American Chemical Society'
_journal_page_first 6448
_journal_page_last 6455
_journal_paper_doi 10.1021/jacs.7b02272
_journal_volume 139
_journal_year 2017
_chemical_formula_moiety 'C29.08 H24.28 N14.3 O4.6 Zn3'
_chemical_formula_sum 'C29.08 H24.45 N14.3 O4.6 Zn3'
_chemical_formula_weight 843.95
_chemical_name_common ZIF-414
_space_group_crystal_system cubic
_space_group_IT_number 225
_space_group_name_Hall '-F 4 2 3'
_space_group_name_H-M_alt 'F m -3 m'
_symmetry_space_group_name_Hall '-F 4 2 3'
_symmetry_space_group_name_H-M 'F m -3 m'
_atom_sites_solution_hydrogens geom
_atom_sites_solution_primary 'intrinsic phasing'
_atom_sites_solution_secondary difmap
_audit_creation_date 2015-10-15
_audit_creation_method
;
Olex2 1.2
(compiled 2015.09.30 svn.r3233 for OlexSys, GUI svn.r5103)
;
_cell_angle_alpha 90
_cell_angle_beta 90
_cell_angle_gamma 90
_cell_formula_units_Z 192
_cell_length_a 72.2609(18)
_cell_length_b 72.2609(18)
_cell_length_c 72.2609(18)
_cell_measurement_reflns_used 9138
_cell_measurement_temperature 100(2)
_cell_measurement_theta_max 17.413
_cell_measurement_theta_min 2.300
_cell_volume 377320(16)
_computing_cell_refinement 'SAINT V8.34A Bruker-AXS, Madison WI'
_computing_data_collection 'Bruker APEX2 Bruker-AXS, Madison WI'
_computing_data_reduction 'SAINT V8.34A Bruker-AXS, Madison WI'
_computing_molecular_graphics
;
Bruker SHELXTL Bruker-AXS, Madison WI
O. V. Dolomanov, L. J. Bourhis, R. J. Gildea, J. A. K. Howard and H. Puschmann,
OLEX2: a complete structure solution, refinement and analysis program.
J. Appl. Cryst. (2009). 42, 339-341.
and local programs
;
_computing_publication_material 'Bruker SHELXTL Bruker-AXS, Madison WI'
_computing_structure_refinement 'SHELXL-2014/7 (Sheldrick, 2013)'
_computing_structure_solution 'SHELXT 2014/4 Bruker-AXS, Madison WI'
_diffrn_ambient_temperature 100(2)
_diffrn_detector_area_resol_mean 10.42
_diffrn_measured_fraction_theta_full 0.996
_diffrn_measured_fraction_theta_max 0.996
_diffrn_measurement_device_type 'Bruker D8 with PHOTON 100 detector'
_diffrn_measurement_method '\f and \w shutterless scans'
_diffrn_radiation_monochromator 'silicon 111'
_diffrn_radiation_type synchrotron
_diffrn_radiation_wavelength 0.7749
_diffrn_reflns_av_R_equivalents 0.0928
_diffrn_reflns_av_unetI/netI 0.0144
_diffrn_reflns_Laue_measured_fraction_full 0.996
_diffrn_reflns_Laue_measured_fraction_max 0.996
_diffrn_reflns_limit_h_max 54
_diffrn_reflns_limit_h_min -54
_diffrn_reflns_limit_k_max 54
_diffrn_reflns_limit_k_min -54
_diffrn_reflns_limit_l_max 51
_diffrn_reflns_limit_l_min -54
_diffrn_reflns_number 285177
_diffrn_reflns_point_group_measured_fraction_full 0.996
_diffrn_reflns_point_group_measured_fraction_max 0.996
_diffrn_reflns_theta_full 16.935
_diffrn_reflns_theta_max 16.925
_diffrn_reflns_theta_min 2.038
_diffrn_source
;
Advanced Light Source, station 11.3.1
;
_exptl_absorpt_coefficient_mu 1.179
_exptl_absorpt_correction_T_max 0.901
_exptl_absorpt_correction_T_min 0.756
_exptl_absorpt_correction_type multi-scan
_exptl_absorpt_process_details
;
SADABS-2014/5 (Bruker,2014/5) was used for absorption correction.
wR2(int) was 0.1375 before and 0.0711 after correction.
The Ratio of minimum to maximum transmission is 0.8390.
The \l/2 correction factor is Not present.
;
_exptl_crystal_colour Colorless
_exptl_crystal_density_diffrn 0.713
_exptl_crystal_description Block
_exptl_crystal_F_000 81760
_exptl_crystal_size_max 0.09
_exptl_crystal_size_mid 0.09
_exptl_crystal_size_min 0.09
_refine_diff_density_max 0.370
_refine_diff_density_min -0.285
_refine_diff_density_rms 0.049
_refine_ls_extinction_method none
_refine_ls_goodness_of_fit_ref 1.157
_refine_ls_hydrogen_treatment constr
_refine_ls_matrix_type full
_refine_ls_number_parameters 600
_refine_ls_number_reflns 4062
_refine_ls_number_restraints 500
_refine_ls_restrained_S_all 1.138
_refine_ls_R_factor_all 0.0932
_refine_ls_R_factor_gt 0.0787
_refine_ls_shift/su_max 0.000
_refine_ls_shift/su_mean 0.000
_refine_ls_structure_factor_coef Fsqd
_refine_ls_weighting_details 'w=1/[\s^2^(Fo^2^)+(0.1414P)^2^+4002.3083P] where P=(Fo^2^+2Fc^2^)/3'
_refine_ls_weighting_scheme calc
_refine_ls_wR_factor_gt 0.2280
_refine_ls_wR_factor_ref 0.2491
_reflns_Friedel_coverage 0.000
_reflns_number_gt 3185
_reflns_number_total 4062
_reflns_threshold_expression 'I > 2\s(I)'
_cod_data_source_file ja7b02272_si_011.cif
_cod_data_source_block zif-414_ucb
_cod_depositor_comments 'Adding full bibliography for 4125998--4126004.cif.'
_cod_original_cell_volume 377320(28)
_cod_original_formula_sum 'C29.08 H24.45 N14.30 O4.60 Zn3'
_cod_database_code 4125998
_shelxl_version_number 2014/6
_shelx_space_group_comment
;
The symmetry employed for this shelxl refinement is uniquely defined
by the following loop, which should always be used as a source of
symmetry information in preference to the above space-group names.
They are only intended as comments.
;
_shelx_estimated_absorpt_t_max 0.901
_shelx_estimated_absorpt_t_min 0.901
_olex2_refinement_description
;
1. Fixed Uiso
 At 1.2 times of:
  All C(H) groups
 At 1.5 times of:
  All C(H,H,H) groups
2. Restrained distances
 C2'-C1' = C2-C1
 2.1 with sigma of 0.02
 C8-C7
 2.5 with sigma of 0.04
 O6'-N15'
 1.25 with sigma of 0.02
 O1-O2
 2.2 with sigma of 0.02
 N6-C23
 1.36 with sigma of 0.02
 C24-C23
 2.5 with sigma of 0.04
 C14-C15 \\sim C14-C13 \\sim C12-C13 \\sim C17-C12 \\sim C16-C17 \\sim C15-C16
 with sigma of 0.02
 C8-C8_$2 \\sim C9_$2-C8_$2 \\sim C9_$2-C10_$2 \\sim C10-C10_$2 \\sim C9-C10
\\sim C9-C8
 with sigma of 0.02
 N1'-C1' \\sim N1'-C2' \\sim N1'_$1-C2'_$1 \\sim N1'_$1-C1' \\sim N1-C1 \\sim
N1-C2 \\sim N1_$1-C2_$1
 \\sim N1_$1-C1
 with sigma of 0.02
 O1-O2 \\sim O3-O4 \\sim O5-O6 \\sim O7-O8 \\sim O9-O10 \\sim O11-O12
 with sigma of 0.02
 C29-C30 \\sim C3-C4 \\sim C26-C27 \\sim C27-C25
 with sigma of 0.02
 O12-N18 \\sim O11-N18 \\sim O10-N17 \\sim O9-N17 \\sim O3-N14 \\sim O4-N14
\\sim O5'-N15' \\sim O6'-N15'
 \\sim O6-N15 \\sim O5-N15 \\sim O7-N16 \\sim O1-N13 \\sim O2-N13 \\sim O8-N16
 with sigma of 0.02
3. Restrained planarity
 O4, N14, O3, C10, C9
 with sigma of 0.1
4. Uiso/Uaniso restraints and constraints
C38 \\sim N18 \\sim O12 \\sim O11: within 1.7A with sigma of 0.04 and sigma for
terminal atoms of 0.08
C27 \\sim N9 \\sim Zn3: within 2A with sigma of 0.04 and sigma for terminal
atoms of 0.08
N5 \\sim C11: within 2A with sigma of 0.04 and sigma for terminal atoms of 0.08
C12 \\sim C13: within 2A with sigma of 0.04 and sigma for terminal atoms of 0.08
N12 \\sim C29: within 2A with sigma of 0.04 and sigma for terminal atoms of 0.08
C28 \\sim C27: within 2A with sigma of 0.04 and sigma for terminal atoms of 0.08
C33 \\sim C34: within 2A with sigma of 0.04 and sigma for terminal atoms of 0.08
Uanis(N17) \\sim Ueq: with sigma of 0.1 and sigma for terminal atoms of 0.2
Uanis(C39) \\sim Ueq: with sigma of 0.1 and sigma for terminal atoms of 0.2
Uanis(N14) \\sim Ueq: with sigma of 0.05 and sigma for terminal atoms of 0.1
Uanis(N1') = Uanis(N1)
Uanis(C1) = Uanis(C1')
Uanis(C2') = Uanis(C2)
Uanis(N1') = Uanis(N10)
Uanis(O7) = Uanis(O1) = Uanis(O8) = Uanis(O2)
Uanis(O5') = Uanis(O6') = Uanis(O6) = Uanis(O5)
Uanis(O3) = Uanis(O4)
5. Rigid body (RIGU) restrains
 N2, C3
 with sigma for 1-2 distances of 0.004 and sigma for 1-3 distances of 0.004
 C17, C12
 with sigma for 1-2 distances of 0.004 and sigma for 1-3 distances of 0.004
 C23, N6
 with sigma for 1-2 distances of 0.004 and sigma for 1-3 distances of 0.004
 Zn3, N9
 with sigma for 1-2 distances of 0.004 and sigma for 1-3 distances of 0.004
 N5, C11, C12, C13
 with sigma for 1-2 distances of 0.004 and sigma for 1-3 distances of 0.004
 Zn2, N8, N6
 with sigma for 1-2 distances of 0.004 and sigma for 1-3 distances of 0.004
 Zn2, N7, N8, C25
 with sigma for 1-2 distances of 0.004 and sigma for 1-3 distances of 0.004
 C27, C28
 with sigma for 1-2 distances of 0.004 and sigma for 1-3 distances of 0.004
 C30, C31
 with sigma for 1-2 distances of 0.004 and sigma for 1-3 distances of 0.004
 C34, C35
 with sigma for 1-2 distances of 0.004 and sigma for 1-3 distances of 0.004
 N3, N14, N16, N17, N13, N18, N15', N15, N1, C23, C4, C8, C24, C37, C9, C29,
 C5, C10, C20, C25, C26, C27, C35, C2', C30, C7, C33, C34, C21, C6, C13, C16,
 C15, C14, C39, C38, C2, C1', O3, O4, O8, O7, O9, O10, O2, O1, O12, O11, O5',
 O6', O6, O5
 with sigma for 1-2 distances of 0.004 and sigma for 1-3 distances of 0.004
6. Others
 Sof(N1')=1-FVAR(1)
 Sof(O5')=Sof(N15')=Sof(O6')=0.5*(1-FVAR(2))
 Sof(O6)=Sof(N15)=Sof(O5)=0.5*FVAR(2)
 Sof(N1)=FVAR(1)
 Sof(C2')=Sof(H2')=1-FVAR(2)
 Sof(C1)=Sof(H1)=0.5*(1-FVAR(3))
 Sof(C1')=Sof(H1')=0.5*FVAR(3)
 Sof(C2)=Sof(H2)=FVAR(2)
 Sof(H22A)=Sof(H22B)=Sof(H22C)=FVAR(3)
 Fixed Sof: H12(0.5) H17(0.5) H19(0.2) H4(0.2) H8(0.2) H37(0.5) C9(0.5)
 H9(0.5) C5(0.8) H5(0.8) C10(0.5) H10(0.4) C20(0.8) H20(0.8) H35(0.5)
 C31(0.375) H31A(0.75) H31B(0.75) H31C(0.75) C21(0.8) H21(0.4) C6(0.8) H6(0.4)
 O3(0.25) N14(0.25) O4(0.25) C13(0.5) H13(0.5) C16(0.5) H16(0.5) C15(0.5)
 H15(0.25) C14(0.5) H14(0.25) C39(0.5) H39(0.25) C38(0.5) H38(0.5) O8(0.4)
 N16(0.4) O7(0.4) O9(0.5) N17(0.5) O10(0.5) N13(0.4) O2(0.4) O1(0.4) N18(0.25)
 O12(0.25) O11(0.25)
7.a Riding coordinates:
 C28(H28A,H28B,H28C), C32(H32), C11(H11), C12(H12), C17(H17), C19(H19), C1(H1),
  C3(H3), C4(H4), C8(H8), C18(H18), C22(H22A,H22B,H22C), C36(H36), C24(H24),
 C37(H37), C9(H9), C29(H29), C5(H5), C10(H10), C20(H20), C25(H25), C26(H26),
 C35(H35), C2'(H2'), C31(H31A,H31B,H31C), C7(H7), C34(H34), C21(H21), C6(H6),
 C13(H13), C16(H16), C15(H15), C14(H14), C39(H39), C38(H38), C2(H2), C1'(H1')
7.b Fitted pentagon refined as free rotating group:
 C25(C26,N9,C27,N8)
;

loop_
_space_group_symop_operation_xyz
'x, y, z'
'-y, x, z'
'-x, -y, z'
'y, -x, z'
'x, -y, -z'
'y, x, -z'
'-x, y, -z'
'-y, -x, -z'
'z, x, y'
'-x, z, y'
'-z, -x, y'
'x, -z, y'
'z, -x, -y'
'x, z, -y'
'-z, x, -y'
'-x, -z, -y'
'y, z, x'
'-z, -y, -x'
'-z, y, x'
'z, y, -x'
'z, -y, x'
'y, -z, -x'
'-y, -z, x'
'-y, z, -x'
'x, y+1/2, z+1/2'
'-y, x+1/2, z+1/2'
'-x, -y+1/2, z+1/2'
'y, -x+1/2, z+1/2'
'x, -y+1/2, -z+1/2'
'y, x+1/2, -z+1/2'
'-x, y+1/2, -z+1/2'
'-y, -x+1/2, -z+1/2'
'z, x+1/2, y+1/2'
'-x, z+1/2, y+1/2'
'-z, -x+1/2, y+1/2'
'x, -z+1/2, y+1/2'
'z, -x+1/2, -y+1/2'
'x, z+1/2, -y+1/2'
'-z, x+1/2, -y+1/2'
'-x, -z+1/2, -y+1/2'
'y, z+1/2, x+1/2'
'-z, -y+1/2, -x+1/2'
'-z, y+1/2, x+1/2'
'z, y+1/2, -x+1/2'
'z, -y+1/2, x+1/2'
'y, -z+1/2, -x+1/2'
'-y, -z+1/2, x+1/2'
'-y, z+1/2, -x+1/2'
'x+1/2, y, z+1/2'
'-y+1/2, x, z+1/2'
'-x+1/2, -y, z+1/2'
'y+1/2, -x, z+1/2'
'x+1/2, -y, -z+1/2'
'y+1/2, x, -z+1/2'
'-x+1/2, y, -z+1/2'
'-y+1/2, -x, -z+1/2'
'z+1/2, x, y+1/2'
'-x+1/2, z, y+1/2'
'-z+1/2, -x, y+1/2'
'x+1/2, -z, y+1/2'
'z+1/2, -x, -y+1/2'
'x+1/2, z, -y+1/2'
'-z+1/2, x, -y+1/2'
'-x+1/2, -z, -y+1/2'
'y+1/2, z, x+1/2'
'-z+1/2, -y, -x+1/2'
'-z+1/2, y, x+1/2'
'z+1/2, y, -x+1/2'
'z+1/2, -y, x+1/2'
'y+1/2, -z, -x+1/2'
'-y+1/2, -z, x+1/2'
'-y+1/2, z, -x+1/2'
'x+1/2, y+1/2, z'
'-y+1/2, x+1/2, z'
'-x+1/2, -y+1/2, z'
'y+1/2, -x+1/2, z'
'x+1/2, -y+1/2, -z'
'y+1/2, x+1/2, -z'
'-x+1/2, y+1/2, -z'
'-y+1/2, -x+1/2, -z'
'z+1/2, x+1/2, y'
'-x+1/2, z+1/2, y'
'-z+1/2, -x+1/2, y'
'x+1/2, -z+1/2, y'
'z+1/2, -x+1/2, -y'
'x+1/2, z+1/2, -y'
'-z+1/2, x+1/2, -y'
'-x+1/2, -z+1/2, -y'
'y+1/2, z+1/2, x'
'-z+1/2, -y+1/2, -x'
'-z+1/2, y+1/2, x'
'z+1/2, y+1/2, -x'
'z+1/2, -y+1/2, x'
'y+1/2, -z+1/2, -x'
'-y+1/2, -z+1/2, x'
'-y+1/2, z+1/2, -x'
'-x, -y, -z'
'y, -x, -z'
'x, y, -z'
'-y, x, -z'
'-x, y, z'
'-y, -x, z'
'x, -y, z'
'y, x, z'
'-z, -x, -y'
'x, -z, -y'
'z, x, -y'
'-x, z, -y'
'-z, x, y'
'-x, -z, y'
'z, -x, y'
'x, z, y'
'-y, -z, -x'
'z, y, x'
'z, -y, -x'
'-z, -y, x'
'-z, y, -x'
'-y, z, x'
'y, z, -x'
'y, -z, x'
'-x, -y+1/2, -z+1/2'
'y, -x+1/2, -z+1/2'
'x, y+1/2, -z+1/2'
'-y, x+1/2, -z+1/2'
'-x, y+1/2, z+1/2'
'-y, -x+1/2, z+1/2'
'x, -y+1/2, z+1/2'
'y, x+1/2, z+1/2'
'-z, -x+1/2, -y+1/2'
'x, -z+1/2, -y+1/2'
'z, x+1/2, -y+1/2'
'-x, z+1/2, -y+1/2'
'-z, x+1/2, y+1/2'
'-x, -z+1/2, y+1/2'
'z, -x+1/2, y+1/2'
'x, z+1/2, y+1/2'
'-y, -z+1/2, -x+1/2'
'z, y+1/2, x+1/2'
'z, -y+1/2, -x+1/2'
'-z, -y+1/2, x+1/2'
'-z, y+1/2, -x+1/2'
'-y, z+1/2, x+1/2'
'y, z+1/2, -x+1/2'
'y, -z+1/2, x+1/2'
'-x+1/2, -y, -z+1/2'
'y+1/2, -x, -z+1/2'
'x+1/2, y, -z+1/2'
'-y+1/2, x, -z+1/2'
'-x+1/2, y, z+1/2'
'-y+1/2, -x, z+1/2'
'x+1/2, -y, z+1/2'
'y+1/2, x, z+1/2'
'-z+1/2, -x, -y+1/2'
'x+1/2, -z, -y+1/2'
'z+1/2, x, -y+1/2'
'-x+1/2, z, -y+1/2'
'-z+1/2, x, y+1/2'
'-x+1/2, -z, y+1/2'
'z+1/2, -x, y+1/2'
'x+1/2, z, y+1/2'
'-y+1/2, -z, -x+1/2'
'z+1/2, y, x+1/2'
'z+1/2, -y, -x+1/2'
'-z+1/2, -y, x+1/2'
'-z+1/2, y, -x+1/2'
'-y+1/2, z, x+1/2'
'y+1/2, z, -x+1/2'
'y+1/2, -z, x+1/2'
'-x+1/2, -y+1/2, -z'
'y+1/2, -x+1/2, -z'
'x+1/2, y+1/2, -z'
'-y+1/2, x+1/2, -z'
'-x+1/2, y+1/2, z'
'-y+1/2, -x+1/2, z'
'x+1/2, -y+1/2, z'
'y+1/2, x+1/2, z'
'-z+1/2, -x+1/2, -y'
'x+1/2, -z+1/2, -y'
'z+1/2, x+1/2, -y'
'-x+1/2, z+1/2, -y'
'-z+1/2, x+1/2, y'
'-x+1/2, -z+1/2, y'
'z+1/2, -x+1/2, y'
'x+1/2, z+1/2, y'
'-y+1/2, -z+1/2, -x'
'z+1/2, y+1/2, x'
'z+1/2, -y+1/2, -x'
'-z+1/2, -y+1/2, x'
'-z+1/2, y+1/2, -x'
'-y+1/2, z+1/2, x'
'y+1/2, z+1/2, -x'
'y+1/2, -z+1/2, x'

loop_
_atom_site_label
_atom_site_type_symbol
_atom_site_fract_x
_atom_site_fract_y
_atom_site_fract_z
_atom_site_U_iso_or_equiv
_atom_site_adp_type
_atom_site_occupancy
_atom_site_site_symmetry_order
_atom_site_calc_flag
_atom_site_refinement_flags_posn
_atom_site_refinement_flags_adp
_atom_site_refinement_flags_occupancy
_atom_site_disorder_assembly
_atom_site_disorder_group
Zn1 Zn 0.24898(2) 0.04007(2) 0.19193(2) 0.1377(10) Uani 1 1 d . . . . .
Zn3 Zn 0.34221(3) 0.04108(2) 0.09932(2) 0.1392(10) Uani 1 1 d . U . . .
Zn2 Zn 0.29400(2) 0.08931(2) 0.14719(2) 0.1395(10) Uani 1 1 d . U . . .
C28 C 0.3347(2) 0.0822(2) 0.12337(19) 0.177(7) Uani 1 1 d . U . . .
H28A H 0.3442 0.0784 0.1323 0.266 Uiso 1 1 d R . . . .
H28B H 0.3294 0.0940 0.1271 0.266 Uiso 1 1 d R . . . .
H28C H 0.3404 0.0833 0.1111 0.266 Uiso 1 1 d R . . . .
N7 N 0.2865(2) 0.1125(2) 0.13423(18) 0.150(4) Uani 1 1 d . U . . .
N12 N 0.3661(2) 0.04110(19) 0.11200(19) 0.166(5) Uani 1 1 d . U . . .
N3 N 0.27349(17) 0.03641(14) 0.20559(17) 0.137(4) Uani 1 1 d . U . . .
C32 C 0.3426(3) 0.0000 0.1003(3) 0.150(8) Uani 1 2 d S T P . .
H32 H 0.3525 0.0000 0.1089 0.180 Uiso 1 2 d RS T P . .
N10 N 0.3345(2) 0.01556(17) 0.09353(19) 0.146(4) Uani 1 1 d . . . . .
N11 N 0.34561(18) 0.05387(18) 0.0756(2) 0.146(4) Uani 1 1 d . . . . .
N6 N 0.31107(17) 0.09607(18) 0.16780(17) 0.142(4) Uani 1 1 d D U . . .
N5 N 0.2712(2) 0.07815(19) 0.1563(2) 0.154(5) Uani 1 1 d . U . . .
C11 C 0.2701(2) 0.0669(2) 0.1711(2) 0.131(5) Uani 1 1 d . U . . .
H11 H 0.2798 0.0658 0.1799 0.157 Uiso 1 1 d R . . . .
N4 N 0.2541(2) 0.05783(16) 0.17192(19) 0.145(4) Uani 1 1 d . . . . .
C12 C 0.2447(3) 0.0635(2) 0.1571(3) 0.170(6) Uani 1 1 d D U . . .
H12 H 0.2327 0.0590 0.1540 0.204 Uiso 0.5 1 d R . . A 2
C17 C 0.2544(3) 0.0771(3) 0.1476(3) 0.177(7) Uani 1 1 d D U . . .
H17 H 0.2501 0.0837 0.1371 0.212 Uiso 0.5 1 d R . . B 2
C19 C 0.2756(3) 0.1265(2) 0.1407(3) 0.173(7) Uani 1 1 d . . . . .
H19 H 0.2692 0.1271 0.1522 0.208 Uiso 0.2 1 d R . . C 2
C1 C 0.2404(18) 0.0000 0.1924(5) 0.109(10) Uani 0.23(2) 2 d DS T P . 1
H1 H 0.2372 0.0000 0.2052 0.131 Uiso 0.23(2) 2 d RS T P . 1
N2 N 0.22986(17) 0.05104(18) 0.20829(18) 0.157(5) Uani 1 1 d . U . . .
C3 C 0.22118(17) 0.0403(3) 0.22118(17) 0.128(7) Uani 1 2 d DS TU P . .
H3 H 0.2236 0.0276 0.2236 0.154 Uiso 1 2 d RS T P . .
C23 C 0.32271(17) 0.0847(3) 0.17729(17) 0.121(7) Uani 1 2 d DS TU P . .
N1' N 0.2397(6) 0.0153(3) 0.1829(5) 0.146(4) Uani 0.489(16) 1 d D . . . 2
C4 C 0.2228(2) 0.0683(2) 0.2092(2) 0.160(6) Uani 1 1 d D U . . .
H4 H 0.2261 0.0785 0.2015 0.192 Uiso 0.2 1 d R . . D 2
C8 C 0.28865(15) 0.02861(15) 0.19784(14) 0.136(6) Uani 1 1 d D U . . .
H8 H 0.2899 0.0244 0.1854 0.163 Uiso 0.2 1 d R . . E 2
C18 C 0.2929(3) 0.1179(2) 0.1179(2) 0.139(7) Uani 1 2 d S T P . .
H18 H 0.3010 0.1106 0.1106 0.166 Uiso 1 2 d RS T P . .
C22 C 0.32415(16) 0.0645(3) 0.17585(16) 0.135(7) Uani 1 2 d S T P . .
H22A H 0.3122 0.0589 0.1790 0.203 Uiso 0.29(7) 1 d R . . F -1
H22B H 0.3338 0.0601 0.1841 0.203 Uiso 0.29(7) 1 d R . . F -1
H22C H 0.3273 0.0611 0.1630 0.203 Uiso 0.29(7) 1 d R . . F -1
C36 C 0.3396(4) 0.0707(3) 0.0707(3) 0.162(9) Uani 1 2 d S T P . .
H36 H 0.3319 0.0782 0.0782 0.194 Uiso 1 2 d RS T P . .
C24 C 0.3140(2) 0.1145(2) 0.17281(19) 0.173(7) Uani 1 1 d D U . . .
H24 H 0.3080 0.1251 0.1681 0.207 Uiso 1 1 d R . . . .
C37 C 0.3543(3) 0.0459(2) 0.0599(3) 0.186(7) Uani 1 1 d . U . . .
H37 H 0.3592 0.0338 0.0588 0.223 Uiso 0.5 1 d R . . G 2
C33 C 0.3213(3) 0.0099(2) 0.0810(2) 0.180(7) Uani 1 1 d . U . . .
C9 C 0.2939(3) 0.0230(3) 0.1801(3) 0.121(8) Uani 0.5 1 d D U . H 1
H9 H 0.2845 0.0223 0.1710 0.146 Uiso 0.5 1 d R . . H 1
C29 C 0.3830(2) 0.0486(3) 0.1039(2) 0.227(8) Uani 1 1 d D U . . .
H29 H 0.3844 0.0527 0.0914 0.272 Uiso 1 1 d R . . . .
C5 C 0.2285(3) 0.0846(3) 0.1996(3) 0.202(10) Uani 0.8 1 d . U . I 1
H5 H 0.2384 0.0848 0.1910 0.242 Uiso 0.8 1 d R . . I 1
C10 C 0.3115(2) 0.0177(4) 0.1750(3) 0.187(12) Uani 0.5 1 d D U . . .
H10 H 0.3144 0.0138 0.1628 0.224 Uiso 0.4 1 d R . . H 2
C20 C 0.2655(3) 0.1295(3) 0.1561(3) 0.200(11) Uani 0.8 1 d . U . J 1
H20 H 0.2659 0.1204 0.1656 0.239 Uiso 0.8 1 d R . . J 1
C25 C 0.29367(13) 0.05404(17) 0.12746(16) 0.180(6) Uani 1 1 d D U . . .
H25 H 0.2815 0.0512 0.1316 0.216 Uiso 1 1 d R . . . .
C26 C 0.30517(19) 0.04251(12) 0.11646(15) 0.182(7) Uani 1 1 d DG U . . .
H26 H 0.3020 0.0306 0.1119 0.219 Uiso 1 1 d R . . . .
N9 N 0.32217(15) 0.05192(19) 0.11352(13) 0.161(4) Uani 1 1 d G U . . .
C27 C 0.32117(16) 0.06926(16) 0.12270(15) 0.141(5) Uani 1 1 d DG U . . .
N8 N 0.30356(19) 0.07057(13) 0.13132(13) 0.166(5) Uani 1 1 d G U . . .
C35 C 0.2967(3) 0.0090(3) 0.0586(3) 0.269(11) Uani 1 1 d . U . . .
H35 H 0.2884 0.0156 0.0507 0.323 Uiso 0.5 1 d R . . K 2
C2' C 0.2218(7) 0.0095(8) 0.1806(11) 0.253(16) Uani 0.23(2) 1 d D U . . 2
H2' H 0.2121 0.0172 0.1764 0.304 Uiso 0.23(2) 1 d R . . . 2
C31 C 0.35599(19) 0.0321(3) 0.14401(19) 0.122(8) Uani 0.75 2 d S TU P . .
H31A H 0.3548 0.0187 0.1429 0.183 Uiso 0.75 1 d R . . L -1
H31B H 0.3439 0.0380 0.1424 0.183 Uiso 0.75 1 d R . . L -1
H31C H 0.3603 0.0349 0.1570 0.183 Uiso 0.75 1 d R . . L -1
C30 C 0.3698(2) 0.0398(3) 0.1302(2) 0.148(10) Uani 1 2 d DS TU P . .
C7 C 0.2765(2) 0.0409(3) 0.2235(2) 0.139(7) Uani 1 2 d DS TU P . .
H7 H 0.2681 0.0465 0.2319 0.167 Uiso 1 2 d RS T P . .
C34 C 0.3091(3) 0.0197(3) 0.0703(3) 0.237(8) Uani 1 1 d . U . M 1
H34 H 0.3087 0.0328 0.0706 0.285 Uiso 1 1 d R . . M 1
C21 C 0.2551(4) 0.1446(3) 0.1589(4) 0.241(12) Uani 0.8 1 d . U . . .
H21 H 0.2480 0.1463 0.1698 0.290 Uiso 0.4 1 d R . . J 2
C6 C 0.2186(3) 0.1006(3) 0.2052(3) 0.242(12) Uani 0.8 1 d . U . . .
H6 H 0.2215 0.1117 0.1987 0.291 Uiso 0.4 1 d R . . I 1
O3 O 0.2993(4) 0.0076(5) 0.1456(4) 0.190(15) Uani 0.25 1 d D U . H -1
N14 N 0.3130(5) 0.0104(3) 0.1552(5) 0.21(2) Uani 0.25 1 d D U . H -1
O4 O 0.3295(4) 0.0077(5) 0.1524(4) 0.190(15) Uani 0.25 1 d D U . H -1
C13 C 0.2271(4) 0.0586(5) 0.1513(5) 0.199(12) Uani 0.5 1 d D U . . 1
H13 H 0.2196 0.0507 0.1586 0.239 Uiso 0.5 1 d R . . . 1
C16 C 0.2467(5) 0.0830(6) 0.1312(4) 0.26(2) Uani 0.5 1 d D U . . 1
H16 H 0.2540 0.0912 0.1240 0.307 Uiso 0.5 1 d R . . . 1
C15 C 0.2289(5) 0.0781(7) 0.1264(7) 0.29(2) Uani 0.5 1 d D U . . .
H15 H 0.2238 0.0837 0.1157 0.347 Uiso 0.25 1 d R . . . 2
C14 C 0.2193(6) 0.0638(7) 0.1347(5) 0.279(19) Uani 0.5 1 d D U . . .
H14 H 0.2076 0.0598 0.1301 0.335 Uiso 0.25 1 d R . . N 1
C39 C 0.3729(8) 0.0258(6) 0.0399(6) 0.34(3) Uani 0.5 1 d . U . . .
H39 H 0.3787 0.0142 0.0376 0.408 Uiso 0.25 1 d R . . O 2
C38 C 0.3648(7) 0.0300(6) 0.0564(6) 0.26(2) Uani 0.5 1 d . U . P 1
H38 H 0.3673 0.0221 0.0666 0.317 Uiso 0.5 1 d R . . P 1
O8 O 0.2384(7) 0.1602(5) 0.1771(6) 0.370(13) Uani 0.4 1 d D U . J -1
N16 N 0.2469(6) 0.1458(6) 0.1793(7) 0.318(15) Uani 0.4 1 d D U . J -1
O7 O 0.2429(7) 0.1311(5) 0.1861(7) 0.370(13) Uani 0.4 1 d D U . J -1
O9 O 0.2848(5) 0.0396(4) 0.0477(5) 0.39(3) Uani 0.5 1 d D U . M -1
N17 N 0.2840(7) 0.0223(5) 0.0480(7) 0.36(2) Uani 0.5 1 d D U . M -1
O10 O 0.2744(7) 0.0121(4) 0.0383(6) 0.45(3) Uani 0.5 1 d D U . M -1
N13 N 0.2256(7) 0.1180(6) 0.1970(7) 0.35(2) Uani 0.4 1 d D U . I -2
O2 O 0.2142(6) 0.1304(5) 0.1985(6) 0.370(13) Uani 0.4 1 d D U . I -2
O1 O 0.2380(7) 0.1158(5) 0.1856(7) 0.370(13) Uani 0.4 1 d D U . I -2
N18 N 0.3780(6) 0.0050(15) 0.0396(8) 0.34(2) Uani 0.25 1 d D U . P -1
O12 O 0.3848(9) 0.0037(13) 0.0240(6) 0.36(3) Uani 0.25 1 d D U . P -1
O11 O 0.3858(8) 0.0051(11) 0.0547(6) 0.32(3) Uani 0.25 1 d D U . P -1
O5' O 0.2345(7) 0.0987(16) 0.0994(10) 0.41(2) Uani 0.244(8) 1 d D U . . -1
N15' N 0.2242(12) 0.0898(13) 0.1097(13) 0.39(2) Uani 0.244(8) 1 d D U . . -1
O6' O 0.2110(10) 0.0796(12) 0.1062(10) 0.41(2) Uani 0.244(8) 1 d D U . . -1
O6 O 0.1963(9) 0.0595(11) 0.1132(9) 0.41(2) Uani 0.256(8) 1 d D U . . -2
N15 N 0.1978(10) 0.0564(10) 0.1298(8) 0.39(2) Uani 0.256(8) 1 d D U . . -2
O5 O 0.1931(9) 0.0429(12) 0.1390(9) 0.41(2) Uani 0.256(8) 1 d D U . . -2
C2 C 0.2404(4) 0.0090(3) 0.1648(3) 0.253(16) Uani 0.77(2) 1 d D U . . 1
H2 H 0.2387 0.0167 0.1543 0.304 Uiso 0.77(2) 1 d R . . . 1
C1' C 0.2474(4) 0.0000 0.1907(4) 0.109(10) Uani 0.77(2) 2 d DS TU P . 2
H1' H 0.2573 0.0000 0.1992 0.131 Uiso 0.77(2) 2 d RS T P . 2
N1 N 0.2449(5) 0.0151(3) 0.1821(5) 0.146(4) Uani 0.511(16) 1 d D U . . 1

loop_
_atom_site_aniso_label
_atom_site_aniso_U_11
_atom_site_aniso_U_22
_atom_site_aniso_U_33
_atom_site_aniso_U_23
_atom_site_aniso_U_13
_atom_site_aniso_U_12
Zn1 0.1433(16) 0.1278(16) 0.1421(16) 0.0222(12) 0.0330(12) 0.0027(11)
Zn3 0.181(2) 0.1001(14) 0.1365(17) 0.0059(11) 0.0096(13) 0.0041(11)
Zn2 0.1593(18) 0.1208(15) 0.1384(15) 0.0375(11) 0.0334(12) 0.0122(11)
C28 0.200(15) 0.167(15) 0.166(13) 0.073(12) -0.018(11) -0.074(11)
N7 0.197(12) 0.133(9) 0.122(10) 0.035(9) 0.040(9) 0.020(8)
N12 0.155(12) 0.180(12) 0.162(12) -0.019(10) 0.033(14) -0.020(9)
N3 0.168(10) 0.089(8) 0.154(9) -0.001(7) 0.063(9) 0.010(6)
C32 0.19(2) 0.14(2) 0.121(19) 0.000 0.005(16) 0.000
N10 0.182(10) 0.125(11) 0.131(8) 0.001(7) -0.013(7) 0.010(7)
N11 0.181(12) 0.140(12) 0.118(13) 0.013(13) 0.012(9) 0.022(10)
N6 0.169(10) 0.093(11) 0.162(9) 0.019(7) 0.031(7) -0.004(8)
N5 0.145(11) 0.172(12) 0.145(12) 0.049(8) 0.011(11) -0.003(11)
C11 0.120(12) 0.132(13) 0.140(13) 0.029(9) 0.034(12) 0.024(11)
N4 0.164(13) 0.134(11) 0.138(11) 0.061(9) 0.007(10) -0.002(9)
C12 0.124(14) 0.214(16) 0.172(17) 0.096(13) 0.025(12) 0.037(12)
C17 0.168(17) 0.235(18) 0.128(16) 0.099(13) 0.020(13) 0.007(14)
C19 0.199(16) 0.157(14) 0.163(16) 0.048(13) 0.072(13) 0.058(12)
C1 0.06(3) 0.14(2) 0.130(19) 0.000 -0.004(14) 0.000
N2 0.179(12) 0.115(13) 0.177(12) 0.035(8) 0.041(10) 0.027(9)
C3 0.145(11) 0.094(17) 0.145(11) 0.023(9) -0.010(12) 0.023(9)
C23 0.137(10) 0.090(19) 0.137(10) 0.014(9) 0.048(10) -0.014(9)
N1' 0.182(10) 0.125(11) 0.131(8) 0.001(7) -0.013(7) 0.010(7)
C4 0.180(13) 0.122(12) 0.178(14) 0.053(9) 0.079(11) 0.045(10)
C8 0.176(12) 0.082(8) 0.149(11) -0.014(7) 0.071(10) 0.017(7)
C18 0.148(19) 0.134(11) 0.134(11) 0.023(18) 0.042(10) 0.042(10)
C22 0.180(13) 0.046(14) 0.180(13) 0.014(8) 0.052(14) -0.014(8)
C36 0.17(2) 0.156(13) 0.156(13) 0.05(3) -0.009(15) -0.009(15)
C24 0.247(18) 0.089(10) 0.182(14) 0.036(10) -0.016(13) 0.016(10)
C37 0.27(2) 0.121(12) 0.169(14) 0.037(13) 0.034(13) 0.068(12)
C33 0.270(18) 0.134(16) 0.135(13) 0.012(9) -0.061(12) 0.008(10)
C9 0.178(17) 0.051(13) 0.135(13) -0.006(11) 0.081(12) 0.004(13)
C29 0.174(16) 0.33(2) 0.179(16) 0.010(14) 0.007(14) -0.001(15)
C5 0.29(2) 0.111(13) 0.206(18) 0.069(11) 0.126(17) 0.060(12)
C10 0.195(17) 0.22(3) 0.145(15) -0.027(15) 0.088(14) 0.049(14)
C20 0.26(3) 0.22(2) 0.113(15) 0.074(15) 0.128(17) 0.085(16)
C25 0.193(14) 0.116(10) 0.231(16) 0.023(9) 0.007(11) 0.010(9)
C26 0.179(15) 0.125(12) 0.243(18) 0.005(11) 0.004(13) -0.008(11)
N9 0.184(10) 0.153(11) 0.145(9) 0.014(8) -0.016(8) -0.020(9)
C27 0.179(15) 0.138(14) 0.105(11) 0.062(10) -0.016(11) -0.026(10)
N8 0.213(13) 0.123(8) 0.161(9) 0.038(7) 0.023(9) -0.010(7)
C35 0.34(2) 0.22(2) 0.255(19) -0.010(13) -0.139(17) 0.045(13)
C2' 0.45(4) 0.15(2) 0.156(13) -0.005(13) -0.068(17) -0.040(19)
C31 0.129(12) 0.109(17) 0.129(12) 0.008(9) 0.016(14) -0.008(9)
C30 0.188(16) 0.068(13) 0.188(16) -0.010(8) 0.09(2) 0.010(8)
C7 0.154(9) 0.109(15) 0.154(9) -0.013(8) 0.077(12) 0.013(8)
C34 0.34(2) 0.179(17) 0.196(18) 0.027(12) -0.103(14) 0.019(13)
C21 0.23(2) 0.223(19) 0.27(2) 0.040(15) 0.101(17) 0.070(15)
C6 0.33(2) 0.142(13) 0.25(2) 0.061(12) 0.141(19) 0.093(12)
O3 0.21(2) 0.23(4) 0.128(14) -0.028(15) 0.079(14) 0.115(19)
N14 0.21(2) 0.27(4) 0.152(18) -0.05(2) 0.075(15) 0.115(19)
O4 0.21(2) 0.23(4) 0.128(14) -0.028(15) 0.079(14) 0.115(19)
C13 0.135(17) 0.23(2) 0.23(2) 0.116(18) -0.005(15) 0.023(17)
C16 0.18(2) 0.41(5) 0.18(3) 0.17(4) -0.03(2) -0.02(3)
C15 0.19(3) 0.39(4) 0.29(3) 0.20(3) -0.06(2) -0.03(3)
C14 0.18(2) 0.38(4) 0.28(3) 0.19(2) -0.05(2) -0.02(3)
C39 0.49(5) 0.26(4) 0.27(3) 0.00(3) 0.12(3) 0.16(3)
C38 0.38(5) 0.18(2) 0.23(3) 0.03(2) 0.06(3) 0.15(3)
O8 0.51(2) 0.194(15) 0.41(2) 0.111(14) 0.287(19) 0.132(15)
N16 0.48(3) 0.172(18) 0.30(2) 0.062(16) 0.22(2) 0.110(17)
O7 0.51(2) 0.194(15) 0.41(2) 0.111(14) 0.287(19) 0.132(15)
O9 0.53(5) 0.22(2) 0.41(5) -0.019(19) -0.27(4) 0.08(2)
N17 0.48(4) 0.22(2) 0.38(4) -0.020(19) -0.26(4) 0.08(2)
O10 0.58(5) 0.25(3) 0.51(5) -0.06(2) -0.36(5) 0.07(2)
N13 0.47(3) 0.159(18) 0.41(4) 0.089(18) 0.27(3) 0.096(17)
O2 0.51(2) 0.194(15) 0.41(2) 0.111(14) 0.287(19) 0.132(15)
O1 0.51(2) 0.194(15) 0.41(2) 0.111(14) 0.287(19) 0.132(15)
N18 0.48(5) 0.26(4) 0.28(3) 0.00(3) 0.13(3) 0.16(3)
O12 0.55(6) 0.26(5) 0.28(3) 0.01(3) 0.16(3) 0.16(4)
O11 0.43(5) 0.26(5) 0.27(3) 0.01(3) 0.16(3) 0.14(4)
O5' 0.28(2) 0.58(4) 0.37(3) 0.32(3) -0.14(2) -0.15(3)
N15' 0.25(3) 0.53(4) 0.38(3) 0.32(3) -0.13(2) -0.12(3)
O6' 0.28(2) 0.58(4) 0.37(3) 0.32(3) -0.14(2) -0.15(3)
O6 0.28(2) 0.58(4) 0.37(3) 0.32(3) -0.14(2) -0.15(3)
N15 0.23(3) 0.57(5) 0.37(3) 0.32(3) -0.12(2) -0.13(3)
O5 0.28(2) 0.58(4) 0.37(3) 0.32(3) -0.14(2) -0.15(3)
C2 0.45(4) 0.15(2) 0.156(13) -0.005(13) -0.068(17) -0.040(19)
C1' 0.06(3) 0.14(2) 0.130(19) 0.000 -0.004(14) 0.000
N1 0.182(10) 0.125(11) 0.131(8) 0.001(7) -0.013(7) 0.010(7)

loop_
_atom_type_symbol
_atom_type_description
_atom_type_scat_dispersion_real
_atom_type_scat_dispersion_imag
_atom_type_scat_source
C C 0.0040 0.0020 'Calculated using XDISP in WinGX (Farrugia, 1999)'
H H 0.0000 0.0000 'Calculated using XDISP in WinGX (Farrugia, 1999)'
N N 0.0080 0.0040 'Calculated using XDISP in WinGX (Farrugia, 1999)'
O O 0.0140 0.0070 'Calculated using XDISP in WinGX (Farrugia, 1999)'
Zn Zn 0.2280 1.6720 'Calculated using XDISP in WinGX (Farrugia, 1999)'

loop_
_geom_angle_atom_site_label_1
_geom_angle_atom_site_label_2
_geom_angle_atom_site_label_3
_geom_angle
_geom_angle_site_symmetry_1
_geom_angle_site_symmetry_3
N4 Zn1 N3 106.1(6) . .
N4 Zn1 N2 107.9(5) . .
N4 Zn1 N1' 113.9(10) . .
N2 Zn1 N3 111.5(5) . .
N2 Zn1 N1' 108.3(11) . .
N1' Zn1 N3 109.2(10) . .
N1 Zn1 N3 100.6(10) . .
N1 Zn1 N4 111.3(10) . .
N1 Zn1 N2 118.7(11) . .
N12 Zn3 N10 110.5(6) . .
N12 Zn3 N11 107.4(6) . .
N11 Zn3 N10 106.9(6) . .
N9 Zn3 N12 114.3(5) . .
N9 Zn3 N10 106.2(6) . .
N9 Zn3 N11 111.4(5) . .
N7 Zn2 N6 108.2(5) . .
N5 Zn2 N7 106.1(6) . .
N5 Zn2 N6 111.9(6) . .
N8 Zn2 N7 114.4(5) . .
N8 Zn2 N6 113.6(5) . .
N8 Zn2 N5 102.4(6) . .
H28A C28 H28B 109.8 . .
H28A C28 H28C 109.2 . .
H28B C28 H28C 109.6 . .
C27 C28 H28A 109.7 . .
C27 C28 H28B 109.2 . .
C27 C28 H28C 109.3 . .
C19 N7 Zn2 128.0(10) . .
C18 N7 Zn2 124.8(13) . .
C18 N7 C19 107.0(17) . .
C29 N12 Zn3 123.5(11) . .
C30 N12 Zn3 129.4(11) . .
C30 N12 C29 104.7(14) . .
C8 N3 Zn1 123.8(8) . .
C7 N3 Zn1 124.8(10) . .
C7 N3 C8 111.4(14) . .
N10 C32 H32 124.2 . .
N10 C32 H32 124.2 103 .
N10 C32 N10 112(2) . 103
C32 N10 Zn3 125.1(14) . .
C32 N10 C33 106.8(18) . .
C33 N10 Zn3 127.9(11) . .
C36 N11 Zn3 128.2(17) . .
C36 N11 C37 107(2) . .
C37 N11 Zn3 124.3(10) . .
C23 N6 Zn2 127.6(10) . .
C23 N6 C24 110.5(16) . .
C24 N6 Zn2 121.5(10) . .
C11 N5 Zn2 124.6(14) . .
C11 N5 C17 106.0(17) . .
C17 N5 Zn2 128.4(14) . .
N5 C11 H11 122.5 . .
N4 C11 N5 112.6(19) . .
N4 C11 H11 124.9 . .
C11 N4 Zn1 121.1(16) . .
C11 N4 C12 104.8(16) . .
C12 N4 Zn1 134.0(15) . .
N4 C12 H12 123.7 . .
N4 C12 C17 111(2) . .
N4 C12 C13 129(2) . .
C17 C12 H12 125.4 . .
C17 C12 C13 119(2) . .
N5 C17 C12 105.2(18) . .
N5 C17 H17 128.9 . .
N5 C17 C16 137(2) . .
C12 C17 H17 125.9 . .
C16 C17 C12 116(3) . .
N7 C19 C19 106.2(9) . 112
N7 C19 H19 128.2 . .
C19 C19 H19 125.6 112 .
C20 C19 N7 135.8(18) . .
C20 C19 C19 118.0(12) . 112
N1 C1 H1 126.2 . .
N1 C1 H1 126.2 103 .
N1 C1 N1 106(3) 103 .
C3 N2 Zn1 119.8(9) . .
C4 N2 Zn1 131.3(10) . .
C4 N2 C3 108.8(13) . .
N2 C3 N2 107.4(16) . 114
N2 C3 H3 126.3 . .
N2 C3 H3 126.3 114 .
N6 C23 N6 104.9(19) 165 .
N6 C23 C22 127.5(10) 165 .
N6 C23 C22 127.5(10) . .
C2' N1' Zn1 129(3) . .
C1' N1' Zn1 117(2) . .
C1' N1' C2' 101(2) . .
N2 C4 C4 107.4(8) . 114
N2 C4 H4 126.4 . .
N2 C4 C5 129.3(16) . .
C4 C4 H4 126.0 114 .
C4 C4 C5 123.1(11) 114 .
N3 C8 C8 106.3(7) . 165
N3 C8 H8 126.9 . .
N3 C8 C9 136.1(13) . .
C8 C8 H8 126.8 165 .
C8 C8 C9 117.1(11) 165 .
N7 C18 N7 114(2) . 112
N7 C18 H18 123.2 . .
N7 C18 H18 123.2 112 .
C23 C22 H22A 109.5 . .
C23 C22 H22B 109.6 . .
C23 C22 H22C 109.4 . .
H22A C22 H22B 110.3 . .
H22A C22 H22C 108.6 . .
H22B C22 H22C 109.4 . .
N11 C36 N11 112(3) . 112
N11 C36 H36 124.0 . .
N11 C36 H36 124.0 112 .
N6 C24 H24 127.7 . .
C24 C24 N6 107.0(8) 165 .
C24 C24 H24 125.4 165 .
N11 C37 C37 106.2(8) . 112
N11 C37 H37 127.4 . .
C37 C37 H37 126.4 112 .
C38 C37 N11 136(2) . .
C38 C37 C37 117(2) . 112
N10 C33 C33 107.3(9) . 103
C34 C33 N10 131.5(19) . .
C34 C33 C33 121.1(13) . 103
C8 C9 H9 117.1 . .
C10 C9 C8 125(2) . .
C10 C9 H9 117.6 . .
N12 C29 H29 125.8 . .
C29 C29 N12 107.9(8) 165 .
C29 C29 H29 126.2 165 .
C4 C5 H5 123.3 . .
C6 C5 C4 113.0(19) . .
C6 C5 H5 123.6 . .
C9 C10 C10 117.6(11) . 165
C9 C10 N14 114.5(16) . .
C10 C10 H10 119.8 165 .
C10 C10 N14 127.5(13) 165 .
C19 C20 H20 118.0 . .
C21 C20 C19 124(2) . .
C21 C20 H20 118.1 . .
C26 C25 H25 126.3 . .
N8 C25 H25 125.7 . .
N8 C25 C26 108.0 . .
C25 C26 H26 126.0 . .
N9 C26 C25 108.0 . .
N9 C26 H26 126.0 . .
C26 N9 Zn3 122.1(9) . .
C26 N9 C27 108.0 . .
C27 N9 Zn3 129.9(9) . .
C28 C27 N9 126.1(13) . .
C28 C27 N8 125.9(13) . .
N8 C27 N9 108.0 . .
C25 N8 Zn2 122.3(9) . .
C25 N8 C27 108.0 . .
C27 N8 Zn2 129.5(9) . .
C35 C35 H35 120.3 103 .
C35 C35 C34 122.2(12) 103 .
C35 C35 N17 129.0(15) 103 .
C34 C35 N17 109(2) . .
N1' C2' C2' 108(2) . 103
N1' C2' H2' 124.3 . .
C2' C2' H2' 125.8 103 .
H31A C31 H31B 110.1 . .
H31A C31 H31C 107.6 . .
H31B C31 H31C 107.4 . .
C30 C31 H31A 111.4 . .
C30 C31 H31B 110.5 . .
C30 C31 H31C 109.8 . .
N12 C30 N12 113(2) . 165
N12 C30 C31 122.6(10) 165 .
N12 C30 C31 122.6(10) . .
N3 C7 N3 104.6(19) . 165
N3 C7 H7 127.7 165 .
N3 C7 H7 127.7 . .
C33 C34 C35 117(2) . .
C33 C34 H34 121.3 . .
C35 C34 H34 122.1 . .
C20 C21 C21 118.1(13) . 112
C20 C21 N16 113(2) . .
C21 C21 H21 120.2 112 .
C21 C21 N16 128.2(16) 112 .
C5 C6 H6 115.9 . .
C6 C6 C5 123.9(12) 114 .
C6 C6 H6 120.2 114 .
C6 C6 N13 121.6(17) 114 .
O3 N14 C10 122(3) . .
O4 N14 C10 107(2) . .
O4 N14 O3 132(3) . .
C12 C13 H13 120.3 . .
C14 C13 C12 125(3) . .
C14 C13 H13 114.8 . .
C17 C16 H16 116.6 . .
C17 C16 C15 121(3) . .
C15 C16 H16 122.7 . .
C16 C15 C14 124(4) . .
C16 C15 N15' 105(4) . .
C14 C15 H15 118.8 . .
C14 C15 N15' 131(4) . .
C13 C14 C15 112(4) . .
C13 C14 H14 125.6 . .
C15 C14 H14 121.5 . .
C15 C14 N15 128(4) . .
C39 C39 H39 119.9 112 .
C39 C39 N18 133(3) 112 .
C38 C39 C39 117(3) . 112
C38 C39 N18 109(4) . .
C37 C38 H38 117.4 . .
C39 C38 C37 125(4) . .
C39 C38 H38 117.3 . .
O8 N16 C21 97(4) . .
O7 N16 C21 115(4) . .
O7 N16 O8 133(3) . .
O9 N17 C35 127(3) . .
O10 N17 C35 104(3) . .
O10 N17 O9 128(3) . .
O2 N13 C6 111(3) . .
O2 N13 O1 130(3) . .
O1 N13 C6 114(4) . .
O12 N18 C39 100(8) . .
O11 N18 C39 95(7) . .
O11 N18 O12 129(4) . .
O5' N15' C15 130(8) . .
O5' N15' O6' 131(9) . .
O6' N15' C15 90(6) . .
O6 N15 C14 103(5) . .
O6 N15 O5 131(4) . .
O5 N15 C14 113(6) . .
C2 C2 H2 125.8 103 .
C2 C2 N1 108.6(12) 103 .
N1 C2 H2 125.3 . .
N1' C1' N1' 109(3) 103 .
N1' C1' H1' 125.5 103 .
N1' C1' H1' 125.5 . .
C1 N1 Zn1 125.0(18) . .
C1 N1 C2 101(2) . .
C2 N1 Zn1 131.4(17) . .

loop_
_geom_bond_atom_site_label_1
_geom_bond_atom_site_label_2
_geom_bond_distance
_geom_bond_site_symmetry_2
Zn1 N3 2.045(14) .
Zn1 N4 1.968(12) .
Zn1 N2 1.984(13) .
Zn1 N1' 2.02(3) .
Zn1 N1 1.96(2) .
Zn3 N12 1.954(15) .
Zn3 N10 1.971(14) .
Zn3 N11 1.962(14) .
Zn3 N9 1.940(9) .
Zn2 N7 1.993(14) .
Zn2 N6 1.994(13) .
Zn2 N5 1.950(15) .
Zn2 N8 1.904(9) .
C28 H28A 0.9800 .
C28 H28B 0.9763 .
C28 H28C 0.9824 .
C28 C27 1.352(14) .
N7 C19 1.365(18) .
N7 C18 1.328(13) .
N12 C29 1.46(2) .
N12 C30 1.345(14) .
N3 C8 1.353(14) .
N3 C7 1.351(12) .
C32 H32 0.9484 .
C32 N10 1.360(15) 103
C32 N10 1.360(15) .
N10 C33 1.379(18) .
N11 C36 1.340(18) .
N11 C37 1.42(2) .
N6 C23 1.361(11) .
N6 C24 1.395(16) .
N5 C11 1.347(16) .
N5 C17 1.367(19) .
C11 H11 0.9523 .
C11 N4 1.329(16) .
N4 C12 1.330(18) .
C12 H12 0.9488 .
C12 C17 1.387(14) .
C12 C13 1.388(16) .
C17 H17 0.9495 .
C17 C16 1.379(17) .
C19 C19 1.46(3) 112
C19 H19 0.9503 .
C19 C20 1.35(2) .
C1 H1 0.9508 .
C1 N1 1.36(2) .
C1 N1 1.36(2) 103
N2 C3 1.367(12) .
N2 C4 1.351(17) .
C3 N2 1.367(12) 114
C3 H3 0.9482 .
C23 N6 1.361(11) 165
C23 C22 1.47(2) .
N1' C2' 1.36(2) .
N1' C1' 1.36(2) .
C4 C4 1.39(3) 114
C4 H4 0.9501 .
C4 C5 1.424(19) .
C8 C8 1.380(16) 165
C8 H8 0.9522 .
C8 C9 1.395(14) .
C18 N7 1.328(13) 112
C18 H18 0.9475 .
C22 H22A 0.9807 .
C22 H22B 0.9707 .
C22 H22C 0.9902 .
C36 N11 1.340(18) 112
C36 H36 0.9498 .
C24 C24 1.35(3) 165
C24 H24 0.9478 .
C37 C37 1.43(3) 112
C37 H37 0.9483 .
C37 C38 1.40(4) .
C33 C33 1.43(3) 103
C33 C34 1.37(2) .
C9 H9 0.9502 .
C9 C10 1.375(14) .
C29 C29 1.34(3) 165
C29 H29 0.9570 .
C5 H5 0.9509 .
C5 C6 1.41(2) .
C10 C10 1.381(18) 165
C10 H10 0.9511 .
C10 N14 1.53(4) .
C20 H20 0.9501 .
C20 C21 1.35(2) .
C25 H25 0.9524 .
C25 C26 1.4200 .
C25 N8 1.4200 .
C26 H26 0.9498 .
C26 N9 1.4200 .
N9 C27 1.4200 .
C27 N8 1.4200 .
C35 C35 1.29(4) 103
C35 H35 0.9552 .
C35 C34 1.46(2) .
C35 N17 1.54(3) .
C2' C2' 1.37(12) 103
C2' H2' 0.9479 .
C31 H31A 0.9751 .
C31 H31B 0.9761 .
C31 H31C 1.0098 .
C31 C30 1.52(3) .
C30 N12 1.345(14) 165
C7 N3 1.351(12) 165
C7 H7 0.9496 .
C34 H34 0.9458 .
C21 C21 1.46(4) 112
C21 H21 0.9498 .
C21 N16 1.59(4) .
C6 C6 1.37(4) 114
C6 H6 0.9516 .
C6 N13 1.48(4) .
O3 N14 1.229(18) .
N14 O4 1.224(17) .
C13 H13 0.9486 .
C13 C14 1.372(17) .
C16 H16 0.9463 .
C16 C15 1.380(17) .
C15 H15 0.9495 .
C15 C14 1.380(18) .
C15 N15' 1.52(8) .
C14 H14 0.9530 .
C14 N15 1.68(7) .
C39 C39 1.44(9) 112
C39 H39 0.9497 .
C39 C38 1.37(5) .
C39 N18 1.55(10) .
C38 H38 0.9471 .
O8 N16 1.221(18) .
N16 O7 1.208(18) .
O9 N17 1.249(17) .
N17 O10 1.235(17) .
N13 O2 1.222(17) .
N13 O1 1.224(17) .
N18 O12 1.234(19) .
N18 O11 1.231(19) .
O5' N15' 1.231(19) .
N15' O6' 1.238(15) .
O6 N15 1.228(19) .
N15 O5 1.229(19) .
C2 C2 1.30(4) 103
C2 H2 0.9478 .
C2 N1 1.37(2) .
C1' N1' 1.36(2) 103
C1' H1' 0.9466 .

loop_
_geom_torsion_atom_site_label_1
_geom_torsion_atom_site_label_2
_geom_torsion_atom_site_label_3
_geom_torsion_atom_site_label_4
_geom_torsion
_geom_torsion_site_symmetry_1
_geom_torsion_site_symmetry_4
Zn1 N3 C8 C8 -179.9(5) . 165
Zn1 N3 C8 C9 9(2) . .
Zn1 N3 C7 N3 -179.2(5) . 165
Zn1 N4 C12 C17 177.7(12) . .
Zn1 N4 C12 C13 2(3) . .
Zn1 N2 C3 N2 -177.5(6) . 114
Zn1 N2 C4 C4 177.8(9) . 114
Zn1 N2 C4 C5 -7(3) . .
Zn1 N1' C2' C2' -159(3) . 103
Zn1 N1' C1' N1' -179.3(9) . 103
Zn3 N12 C29 C29 172.2(7) . 165
Zn3 N12 C30 N12 -177.2(5) . 165
Zn3 N12 C30 C31 19(3) . .
Zn3 N10 C33 C33 177.2(8) . 103
Zn3 N10 C33 C34 -5(3) . .
Zn3 N11 C36 N11 175.4(7) . 112
Zn3 N11 C37 C37 -178.6(7) . 112
Zn3 N11 C37 C38 -11(4) . .
Zn3 N9 C27 C28 -0.2(13) . .
Zn3 N9 C27 N8 -179.3(8) . .
Zn2 N7 C19 C19 175.8(8) . 112
Zn2 N7 C19 C20 -5(3) . .
Zn2 N7 C18 N7 -177.0(7) . 112
Zn2 N6 C23 N6 175.8(4) . 165
Zn2 N6 C23 C22 -7(3) . .
Zn2 N6 C24 C24 -175.2(6) . 165
Zn2 N5 C11 N4 -165.5(10) . .
Zn2 N5 C17 C12 163.1(11) . .
Zn2 N5 C17 C16 -3(4) . .
C28 C27 N8 Zn2 -4.1(13) . .
N7 C19 C20 C21 -177(2) . .
N3 C8 C9 C10 170(2) . .
C32 N10 C33 C33 2.1(14) . 103
C32 N10 C33 C34 180(100) . .
N10 C32 N10 Zn3 -178.8(6) 103 .
N10 C32 N10 C33 -4(2) 103 .
N10 C33 C34 C35 -179.6(19) . .
N11 C37 C38 C39 -176(4) . .
N5 C11 N4 Zn1 178.8(9) . .
N5 C11 N4 C12 -0.1(18) . .
N5 C17 C16 C15 175(4) . .
C11 N5 C17 C12 -5.6(19) . .
C11 N5 C17 C16 -171(4) . .
C11 N4 C12 C17 -3.7(19) . .
C11 N4 C12 C13 -179(100) . .
N4 C12 C17 N5 6(2) . .
N4 C12 C17 C16 175(3) . .
N4 C12 C13 C14 -173(3) . .
C12 C17 C16 C15 11(6) . .
C12 C13 C14 C15 -15(7) . .
C17 N5 C11 N4 3.7(19) . .
C17 C12 C13 C14 12(5) . .
C17 C16 C15 C14 -16(9) . .
C17 C16 C15 N15' 170(6) . .
C19 N7 C18 N7 -2(3) . 112
C19 C19 C20 C21 2(3) 112 .
C19 C20 C21 C21 -2(3) . 112
C19 C20 C21 N16 -172(3) . .
N2 C4 C5 C6 -176(2) . .
C3 N2 C4 C4 -0.9(14) . 114
C3 N2 C4 C5 174(2) . .
C23 N6 C24 C24 -2.0(13) . 165
C4 N2 C3 N2 1(2) . 114
C4 C4 C5 C6 -1(3) 114 .
C4 C5 C6 C6 1(3) . 114
C8 N3 C7 N3 3(2) . 165
C8 C8 C9 C10 -1(3) 165 .
C8 C9 C10 C10 1(3) . 165
C8 C9 C10 N14 174.3(17) . .
C18 N7 C19 C19 1.4(14) . 112
C18 N7 C19 C20 -180(100) . .
C36 N11 C37 C37 4.7(15) . 112
C36 N11 C37 C38 172(4) . .
C24 N6 C23 N6 3(2) . 165
C24 N6 C23 C22 -179.2(16) . .
C37 N11 C36 N11 -8(3) . 112
C37 C37 C38 C39 -9(7) 112 .
C33 C33 C34 C35 -2(3) 103 .
C9 C10 N14 O3 -8(3) . .
C9 C10 N14 O4 175(2) . .
C29 N12 C30 N12 -15(3) . 165
C29 N12 C30 C31 -178.6(17) . .
C10 C10 N14 O3 164.7(18) 165 .
C10 C10 N14 O4 -13(2) 165 .
C20 C21 N16 O8 -179(4) . .
C20 C21 N16 O7 -34(6) . .
C25 C26 N9 Zn3 179.4(7) . .
C25 C26 N9 C27 0.0 . .
C26 C25 N8 Zn2 -175.5(8) . .
C26 C25 N8 C27 0.0 . .
C26 N9 C27 C28 179.1(12) . .
C26 N9 C27 N8 0.0 . .
N9 C27 N8 Zn2 175.0(8) . .
N9 C27 N8 C25 0.0 . .
N8 C25 C26 N9 0.0 . .
C35 C35 C34 C33 2(3) 103 .
C35 C35 N17 O9 -177(5) 103 .
C35 C35 N17 O10 -5(7) 103 .
C2' N1' C1' N1' 37(6) . 103
C30 N12 C29 C29 8.7(15) . 165
C7 N3 C8 C8 -1.6(13) . 165
C7 N3 C8 C9 -173.1(18) . .
C34 C35 N17 O9 7(8) . .
C34 C35 N17 O10 179(5) . .
C21 C21 N16 O8 12(5) 112 .
C21 C21 N16 O7 156(4) 112 .
C6 C6 N13 O2 -24(7) 114 .
C6 C6 N13 O1 178(5) 114 .
C13 C12 C17 N5 -178(2) . .
C13 C12 C17 C16 -9(4) . .
C16 C15 C14 C13 17(8) . .
C16 C15 N15' O5' 16(16) . .
C16 C15 N15' O6' 164(8) . .
C15 C14 N15 O6 31(9) . .
C15 C14 N15 O5 177(7) . .
C14 C15 N15' O5' -157(11) . .
C14 C15 N15' O6' -9(13) . .
C39 C39 C38 C37 9(7) 112 .
C39 C39 N18 O12 9(6) 112 .
C39 C39 N18 O11 140(4) 112 .
C38 C39 N18 O12 180(6) . .
C38 C39 N18 O11 -49(6) . .
N17 C35 C34 C33 179(3) . .
N18 C39 C38 C37 -163(4) . .
N15' C15 C14 C13 -171(8) . .
C2 C2 N1 Zn1 176(2) 103 .
C2 C2 N1 C1 -22(5) 103 .
C1' N1' C2' C2' -21(3) . 103
N1 C1 N1 Zn1 -160(3) 103 .
N1 C1 N1 C2 37(8) 103 .

loop_
_smtbx_masks_void_nr
_smtbx_masks_void_average_x
_smtbx_masks_void_average_y
_smtbx_masks_void_average_z
_smtbx_masks_void_volume
_smtbx_masks_void_count_electrons
1 -0.606 -0.396 -0.907 207745.6 27385.0
2 0.000 0.250 0.250 77.7 59.7
3 0.000 0.250 0.750 77.7 59.7
4 0.000 0.750 0.250 77.7 59.7
5 0.000 0.750 0.750 77.7 59.7
6 0.250 0.000 0.250 77.7 59.7
7 0.250 0.000 0.750 77.7 59.7
8 0.250 0.250 0.500 77.7 59.7
9 0.250 0.250 0.000 77.7 59.7
10 0.250 0.500 0.250 77.7 59.7
11 0.250 0.500 0.750 77.7 59.7
12 0.250 0.750 0.000 77.7 59.7
13 0.250 0.750 0.500 77.7 59.7
14 0.500 0.250 0.250 77.7 59.7
15 0.500 0.250 0.750 77.7 59.7
16 0.500 0.750 0.250 77.7 59.7
17 0.500 0.750 0.750 77.7 59.7
18 0.750 0.000 0.250 77.7 59.7
19 0.750 0.000 0.750 77.7 59.7
20 0.750 0.250 0.000 77.7 59.7
21 0.750 0.250 0.500 77.7 59.7
22 0.750 0.500 0.250 77.7 59.7
23 0.750 0.500 0.750 77.7 59.7
24 0.750 0.750 0.500 77.7 59.7
25 0.750 0.750 0.000 77.7 59.7
